data_4063110
_journal_name_full Organometallics
_journal_paper_doi 10.1021/om049893k
_journal_year 2004
_chemical_formula_sum 'C53 H51 Cl2 Fe2 I N2 O0.5 P2 Ru'
_chemical_formula_weight 1196.47
_chemical_name_common '[RuClI(PCP)]'
_space_group_IT_number 4
_symmetry_cell_setting monoclinic
_symmetry_space_group_name_Hall 'P 2yb'
_symmetry_space_group_name_H-M 'P 1 21 1'
_cell_angle_alpha 90.00
_cell_angle_beta 96.331(3)
_cell_angle_gamma 90.00
_cell_formula_units_Z 4
_cell_length_a 11.5599(14)
_cell_length_b 24.807(3)
_cell_length_c 18.429(2)
_cell_measurement_temperature 101(2)
_cell_volume 5252.7(11)
_diffrn_ambient_temperature 101(2)
_exptl_crystal_density_diffrn 1.513
_cod_depositor_comments
;
The following automatic conversions were performed:
'_symmetry_cell_setting' value 'Monoclinic' changed to 'monoclinic'
according to '/home/saulius/struct/CIF-dictionaries/cif_core.dic'
dictionary named 'cif_core.dic' version 2.4.1 from 2010-06-29.

Automatic conversion script
Id: cif_fix_enum 1527 2010-12-29 10:47:43Z saulius 
;
_cod_original_sg_symbol_H-M 'P 21'
_cod_original_formula_sum 'C53 H51 Cl2 Fe2 I N2 O0.50 P2 Ru'
_cod_database_code 4063110

loop_
_symmetry_equiv_pos_as_xyz
'x, y, z'
'-x, y+1/2, -z'

loop_
_atom_site_label
_atom_site_type_symbol
_atom_site_fract_x
_atom_site_fract_y
_atom_site_fract_z
_atom_site_U_iso_or_equiv
_atom_site_adp_type
_atom_site_occupancy
_atom_site_symmetry_multiplicity
_atom_site_calc_flag
_atom_site_refinement_flags
_atom_site_disorder_assembly
_atom_site_disorder_group
I1 I 1.04781(16) 0.07479(9) 0.85161(11) 0.0605(7) Uani 1 1 d . . .
Ru1 Ru 0.86180(18) 0.13476(10) 0.89077(12) 0.0452(7) Uani 1 1 d . . .
Fe1 Fe 0.5109(4) 0.05140(18) 0.8857(2) 0.0571(13) Uani 1 1 d . . .
Fe2 Fe 1.1655(3) 0.2814(2) 0.8160(3) 0.0632(14) Uani 1 1 d . . .
Cl1 Cl 0.8616(5) 0.0713(4) 0.9949(4) 0.057(2) Uani 1 1 d . . .
P1 P 0.6797(6) 0.1707(3) 0.8955(4) 0.046(2) Uani 1 1 d . . .
P2 P 0.9735(6) 0.2032(3) 0.9246(4) 0.043(2) Uani 1 1 d . . .
N1 N 0.768(2) 0.1118(11) 0.7420(13) 0.065(8) Uani 1 1 d . . .
N2 N 0.8535(19) 0.1844(11) 0.7349(12) 0.059(7) Uani 1 1 d . . .
C1 C 0.573(2) 0.1200(11) 0.8524(14) 0.043(7) Uani 1 1 d U . .
C2 C 0.605(2) 0.0815(12) 0.8014(15) 0.046(7) Uani 1 1 d U . .
C3 C 0.500(2) 0.0564(11) 0.7731(13) 0.041(7) Uani 1 1 d U . .
H3 H 0.4910 0.0256 0.7379 0.049 Uiso 1 1 calc R . .
C4 C 0.4061(19) 0.0860(9) 0.8014(11) 0.028(6) Uani 1 1 d U . .
H4 H 0.3209 0.0792 0.7891 0.033 Uiso 1 1 calc R . .
C5 C 0.459(3) 0.1270(13) 0.8548(18) 0.074(10) Uani 1 1 d U . .
H5 H 0.4186 0.1544 0.8829 0.089 Uiso 1 1 calc R . .
C1' C 0.5704(19) 0.0360(9) 0.9934(11) 0.057(8) Uani 1 1 d GU . .
H1' H 0.6237 0.0595 1.0260 0.068 Uiso 1 1 calc R . .
C2' C 0.6056(18) -0.0070(9) 0.9468(13) 0.080(10) Uani 1 1 d GU . .
H2' H 0.6875 -0.0180 0.9415 0.096 Uiso 1 1 calc R . .
C3' C 0.501(2) -0.0297(9) 0.9071(12) 0.064(9) Uani 1 1 d GU . .
H3' H 0.4984 -0.0594 0.8702 0.077 Uiso 1 1 calc R . .
C4' C 0.4011(18) -0.0007(10) 0.9292(13) 0.089(12) Uani 1 1 d GU . .
H4' H 0.3178 -0.0073 0.9106 0.107 Uiso 1 1 calc R . .
C5' C 0.444(2) 0.0399(9) 0.9825(12) 0.076(10) Uani 1 1 d GU . .
H5' H 0.3953 0.0662 1.0069 0.091 Uiso 1 1 calc R . .
C6 C 0.719(3) 0.0704(14) 0.7817(18) 0.072(9) Uani 1 1 d U . .
H6 H 0.7711 0.0672 0.8287 0.086 Uiso 1 1 calc R . .
C7 C 0.726(3) 0.0150(12) 0.7422(17) 0.071(9) Uani 1 1 d U . .
H7A H 0.8072 0.0076 0.7343 0.107 Uiso 1 1 calc R . .
H7B H 0.6781 0.0163 0.6950 0.107 Uiso 1 1 calc R . .
H7C H 0.6978 -0.0135 0.7724 0.107 Uiso 1 1 calc R . .
C8 C 0.622(2) 0.1909(11) 0.9818(15) 0.047(8) Uani 1 1 d U . .
C9 C 0.519(2) 0.2260(11) 0.9752(14) 0.043(7) Uani 1 1 d U . .
H9 H 0.4847 0.2394 0.9296 0.052 Uiso 1 1 calc R . .
C10 C 0.479(3) 0.2374(13) 1.0376(16) 0.065(9) Uani 1 1 d U . .
H10 H 0.4081 0.2566 1.0362 0.078 Uiso 1 1 calc R . .
C11 C 0.539(2) 0.2219(12) 1.1097(14) 0.050(7) Uani 1 1 d U . .
H11 H 0.5122 0.2348 1.1534 0.061 Uiso 1 1 calc R . .
C12 C 0.631(2) 0.1895(10) 1.1118(14) 0.042(7) Uani 1 1 d U . .
H12 H 0.6661 0.1760 1.1572 0.050 Uiso 1 1 calc R . .
C13 C 0.674(2) 0.1761(11) 1.0496(15) 0.048(7) Uani 1 1 d U . .
H13 H 0.7435 0.1553 1.0525 0.057 Uiso 1 1 calc R . .
C14 C 0.636(2) 0.2330(12) 0.8382(13) 0.038(7) Uani 1 1 d U . .
C15 C 0.596(2) 0.2191(12) 0.7612(14) 0.048(7) Uani 1 1 d U . .
H15 H 0.5871 0.1831 0.7440 0.057 Uiso 1 1 calc R . .
C16 C 0.575(2) 0.2630(11) 0.7177(14) 0.040(7) Uani 1 1 d U . .
H16 H 0.5493 0.2571 0.6676 0.048 Uiso 1 1 calc R . .
C17 C 0.587(2) 0.3122(11) 0.7400(14) 0.037(7) Uani 1 1 d U . .
H17 H 0.5663 0.3407 0.7066 0.044 Uiso 1 1 calc R . .
C18 C 0.628(2) 0.3246(13) 0.8113(17) 0.061(9) Uani 1 1 d U . .
H18 H 0.6402 0.3605 0.8281 0.073 Uiso 1 1 calc R . .
C19 C 0.651(3) 0.2781(14) 0.8580(18) 0.063(9) Uani 1 1 d U . .
H19 H 0.6808 0.2841 0.9076 0.076 Uiso 1 1 calc R . .
C20 C 0.829(2) 0.1518(11) 0.7819(13) 0.034(6) Uani 1 1 d U . .
C21 C 0.753(2) 0.1249(12) 0.6731(15) 0.049(7) Uani 1 1 d U . .
H21 H 0.7154 0.1033 0.6351 0.059 Uiso 1 1 calc R . .
C22 C 0.796(2) 0.1703(12) 0.6649(14) 0.043(7) Uani 1 1 d U . .
H22 H 0.7912 0.1910 0.6214 0.052 Uiso 1 1 calc R . .
C23 C 0.902(2) 0.2392(11) 0.7515(13) 0.038(7) Uani 1 1 d U . .
H23 H 0.8639 0.2555 0.7923 0.046 Uiso 1 1 calc R . .
C24 C 0.891(3) 0.2776(12) 0.6858(16) 0.069(9) Uani 1 1 d U . .
H24A H 0.9215 0.3132 0.7011 0.103 Uiso 1 1 calc R . .
H24B H 0.8086 0.2810 0.6666 0.103 Uiso 1 1 calc R . .
H24C H 0.9349 0.2633 0.6476 0.103 Uiso 1 1 calc R . .
C25 C 1.0315(18) 0.2322(10) 0.7753(12) 0.028(4) Uani 1 1 d U . .
C26 C 1.069(2) 0.2214(13) 0.8549(15) 0.060(8) Uani 1 1 d U . .
C27 C 1.192(2) 0.2071(11) 0.8615(17) 0.057(8) Uani 1 1 d U . .
H27 H 1.2428 0.1976 0.9070 0.069 Uiso 1 1 calc R . .
C28 C 1.223(2) 0.2070(10) 0.7863(15) 0.047(8) Uani 1 1 d U . .
H28 H 1.3024 0.1994 0.7722 0.056 Uiso 1 1 calc R . .
C29 C 1.127(2) 0.2234(12) 0.7376(15) 0.055(8) Uani 1 1 d U . .
H29 H 1.1283 0.2289 0.6839 0.066 Uiso 1 1 calc R . .
C25' C 1.118(4) 0.3608(15) 0.800(2) 0.098(12) Uani 1 1 d U . .
H25' H 1.0387 0.3754 0.7823 0.118 Uiso 1 1 calc R . .
C26' C 1.169(3) 0.3530(13) 0.8753(18) 0.069(9) Uani 1 1 d U . .
H26' H 1.1331 0.3605 0.9213 0.083 Uiso 1 1 calc R . .
C27' C 1.288(3) 0.3339(11) 0.8673(18) 0.060(9) Uani 1 1 d U . .
H27' H 1.3486 0.3245 0.9082 0.072 Uiso 1 1 calc R . .
C28' C 1.299(3) 0.3303(13) 0.798(2) 0.076(10) Uani 1 1 d U . .
H28' H 1.3711 0.3188 0.7766 0.091 Uiso 1 1 calc R . .
C29' C 1.200(3) 0.3448(15) 0.760(2) 0.095(12) Uani 1 1 d U . .
H29' H 1.1899 0.3454 0.7053 0.114 Uiso 1 1 calc R . .
C30 C 1.0849(19) 0.1924(11) 1.0079(13) 0.032(6) Uani 1 1 d U . .
C31 C 1.118(2) 0.1449(10) 1.0330(13) 0.037(7) Uani 1 1 d U . .
H31 H 1.0810 0.1140 1.0108 0.045 Uiso 1 1 calc R . .
C32 C 1.202(2) 0.1376(12) 1.0883(14) 0.047(7) Uani 1 1 d U . .
H32 H 1.2290 0.1023 1.1011 0.057 Uiso 1 1 calc R . .
C33 C 1.247(2) 0.1803(12) 1.1252(16) 0.057(8) Uani 1 1 d U . .
H33 H 1.3057 0.1758 1.1653 0.068 Uiso 1 1 calc R . .
C34 C 1.206(2) 0.2341(11) 1.1029(13) 0.040(7) Uani 1 1 d U . .
H34 H 1.2351 0.2650 1.1294 0.048 Uiso 1 1 calc R . .
C35 C 1.127(2) 0.2392(10) 1.0448(13) 0.039(7) Uani 1 1 d U . .
H35 H 1.0994 0.2738 1.0288 0.046 Uiso 1 1 calc R . .
C36 C 0.910(2) 0.2648(11) 0.9521(14) 0.042(7) Uani 1 1 d U . .
C37 C 0.866(2) 0.2653(12) 1.0152(16) 0.059(9) Uani 1 1 d U . .
H37 H 0.8733 0.2334 1.0439 0.071 Uiso 1 1 calc R . .
C38 C 0.804(3) 0.3120(12) 1.0448(16) 0.061(9) Uani 1 1 d U . .
H38 H 0.7614 0.3083 1.0856 0.073 Uiso 1 1 calc R . .
C39 C 0.813(3) 0.3590(13) 1.0110(17) 0.069(9) Uani 1 1 d U . .
H39 H 0.7867 0.3905 1.0335 0.083 Uiso 1 1 calc R . .
C40 C 0.861(3) 0.3647(14) 0.9404(19) 0.075(10) Uani 1 1 d U . .
H40 H 0.8577 0.3966 0.9119 0.090 Uiso 1 1 calc R . .
C41 C 0.913(3) 0.3133(12) 0.9207(17) 0.064(9) Uani 1 1 d U . .
H41 H 0.9556 0.3150 0.8795 0.076 Uiso 1 1 calc R . .
I2 I 0.33024(15) 0.72379(8) 0.67638(10) 0.0474(6) Uani 1 1 d . . .
Ru2 Ru 0.15159(18) 0.66030(9) 0.61205(12) 0.0419(7) Uani 1 1 d . . .
Fe3 Fe -0.2040(3) 0.73784(16) 0.5709(2) 0.0492(12) Uani 1 1 d . . .
Fe4 Fe 0.4690(3) 0.51725(16) 0.7230(2) 0.0468(11) Uani 1 1 d . . .
Cl2 Cl 0.1501(5) 0.7194(3) 0.5073(3) 0.0482(19) Uani 1 1 d . . .
P3 P -0.0271(6) 0.6201(3) 0.5804(4) 0.043(2) Uani 1 1 d . . .
P4 P 0.2727(6) 0.5944(3) 0.5923(4) 0.043(2) Uani 1 1 d . . .
N3 N 0.0603(18) 0.6796(8) 0.7483(13) 0.046(6) Uani 1 1 d . . .
N4 N 0.1467(18) 0.6057(8) 0.7645(12) 0.040(6) Uani 1 1 d . . .
C42 C -0.132(2) 0.6660(10) 0.6080(12) 0.034(6) Uani 1 1 d U . .
C43 C -0.114(2) 0.7059(12) 0.6635(16) 0.053(8) Uani 1 1 d U . .
C44 C -0.226(2) 0.7285(13) 0.6785(14) 0.053(8) Uani 1 1 d U . .
H44 H -0.2394 0.7577 0.7142 0.064 Uiso 1 1 calc R . .
C45 C -0.314(2) 0.6970(10) 0.6369(13) 0.035(6) Uani 1 1 d U . .
H45 H -0.3996 0.7026 0.6355 0.042 Uiso 1 1 calc R . .
C46 C -0.259(2) 0.6610(11) 0.5916(14) 0.044(7) Uani 1 1 d U . .
H46 H -0.3005 0.6361 0.5547 0.053 Uiso 1 1 calc R . .
C42' C -0.125(2) 0.7591(11) 0.4788(15) 0.048(7) Uani 1 1 d U . .
H42' H -0.0624 0.7384 0.4576 0.057 Uiso 1 1 calc R . .
C43' C -0.109(2) 0.7981(11) 0.5303(15) 0.052(8) Uani 1 1 d U . .
H43' H -0.0295 0.8081 0.5537 0.063 Uiso 1 1 calc R . .
C44' C -0.217(3) 0.8210(13) 0.5560(18) 0.069(10) Uani 1 1 d U . .
H44' H -0.2297 0.8509 0.5908 0.083 Uiso 1 1 calc R . .
C45' C -0.299(3) 0.7893(11) 0.5079(15) 0.053(8) Uani 1 1 d U . .
H45' H -0.3845 0.7924 0.5113 0.064 Uiso 1 1 calc R . .
C46' C -0.256(2) 0.7497(11) 0.4628(14) 0.047(7) Uani 1 1 d U . .
H46' H -0.2999 0.7250 0.4266 0.056 Uiso 1 1 calc R . .
C47 C 0.001(2) 0.7259(11) 0.6954(13) 0.040(7) Uani 1 1 d U . .
H47 H 0.0502 0.7317 0.6549 0.047 Uiso 1 1 calc R . .
C48 C 0.005(3) 0.7752(12) 0.7406(16) 0.068(9) Uani 1 1 d U . .
H48A H -0.0307 0.8051 0.7115 0.102 Uiso 1 1 calc R . .
H48B H 0.0863 0.7840 0.7571 0.102 Uiso 1 1 calc R . .
H48C H -0.0375 0.7691 0.7830 0.102 Uiso 1 1 calc R . .
C49 C -0.091(3) 0.5984(12) 0.4870(16) 0.057(8) Uani 1 1 d U . .
C50 C -0.172(2) 0.5629(11) 0.4763(15) 0.044(7) Uani 1 1 d U . .
H50 H -0.2067 0.5490 0.5169 0.053 Uiso 1 1 calc R . .
C51 C -0.212(3) 0.5437(13) 0.4041(17) 0.069(9) Uani 1 1 d U . .
H51 H -0.2687 0.5164 0.3945 0.083 Uiso 1 1 calc R . .
C52 C -0.154(2) 0.5708(12) 0.3469(15) 0.055(8) Uani 1 1 d U . .
H52 H -0.1795 0.5605 0.2980 0.066 Uiso 1 1 calc R . .
C53 C -0.072(2) 0.6079(12) 0.3558(15) 0.053(8) Uani 1 1 d U . .
H53 H -0.0343 0.6221 0.3166 0.064 Uiso 1 1 calc R . .
C54 C -0.043(2) 0.6250(12) 0.4315(14) 0.051(8) Uani 1 1 d U . .
H54 H 0.0085 0.6544 0.4427 0.061 Uiso 1 1 calc R . .
C55 C -0.070(2) 0.5611(10) 0.6391(13) 0.036(7) Uani 1 1 d U . .
C56 C -0.1031(15) 0.5716(10) 0.7073(11) 0.019(5) Uani 1 1 d U . .
H56 H -0.1152 0.6073 0.7235 0.023 Uiso 1 1 calc R . .
C57 C -0.1181(18) 0.5256(10) 0.7528(13) 0.032(6) Uani 1 1 d U . .
H57 H -0.1432 0.5311 0.7996 0.038 Uiso 1 1 calc R . .
C58 C -0.097(2) 0.4729(12) 0.7300(15) 0.054(8) Uani 1 1 d U . .
H58 H -0.1051 0.4427 0.7606 0.065 Uiso 1 1 calc R . .
C59 C -0.062(2) 0.4670(11) 0.6600(14) 0.038(7) Uani 1 1 d U . .
H59 H -0.0525 0.4315 0.6425 0.046 Uiso 1 1 calc R . .
C60 C -0.045(2) 0.5039(11) 0.6206(16) 0.047(8) Uani 1 1 d U . .
H60 H -0.0130 0.4965 0.5761 0.057 Uiso 1 1 calc R . .
C61 C 0.1218(19) 0.6404(10) 0.7146(12) 0.021(5) Uani 1 1 d U . .
C62 C 0.044(2) 0.6629(11) 0.8144(14) 0.037(6) Uani 1 1 d U . .
H62 H -0.0032 0.6801 0.8467 0.044 Uiso 1 1 calc R . .
C63 C 0.1007(19) 0.6203(10) 0.8267(13) 0.029(6) Uani 1 1 d U . .
H63 H 0.1104 0.6014 0.8718 0.035 Uiso 1 1 calc R . .
C64 C 0.212(2) 0.5578(11) 0.7533(14) 0.042(7) Uani 1 1 d U . .
H64 H 0.1733 0.5397 0.7085 0.051 Uiso 1 1 calc R . .
C65 C 0.204(2) 0.5168(12) 0.8210(15) 0.059(8) Uani 1 1 d U . .
H65A H 0.1225 0.5090 0.8261 0.089 Uiso 1 1 calc R . .
H65B H 0.2408 0.5335 0.8660 0.089 Uiso 1 1 calc R . .
H65C H 0.2449 0.4833 0.8118 0.089 Uiso 1 1 calc R . .
C66 C 0.3278(18) 0.5684(10) 0.7413(12) 0.028(4) Uani 1 1 d U . .
C67 C 0.3763(19) 0.5802(10) 0.6765(12) 0.029(6) Uani 1 1 d U . .
C68 C 0.4877(18) 0.5927(9) 0.6817(12) 0.021(5) Uani 1 1 d U . .
H68 H 0.5338 0.6031 0.6411 0.025 Uiso 1 1 calc R . .
C69 C 0.523(2) 0.5948(10) 0.7552(14) 0.045(7) Uani 1 1 d U . .
H69 H 0.6027 0.6049 0.7779 0.054 Uiso 1 1 calc R . .
C70 C 0.432(2) 0.5760(11) 0.7931(14) 0.046(7) Uani 1 1 d U . .
H70 H 0.4356 0.5720 0.8473 0.055 Uiso 1 1 calc R . .
C66' C 0.425(2) 0.4387(11) 0.7250(15) 0.047(7) Uani 1 1 d U . .
H66' H 0.3453 0.4236 0.7263 0.056 Uiso 1 1 calc R . .
C67' C 0.486(2) 0.4506(11) 0.6565(16) 0.051(8) Uani 1 1 d U . .
H67' H 0.4555 0.4455 0.6040 0.061 Uiso 1 1 calc R . .
C68' C 0.598(2) 0.4694(11) 0.6867(15) 0.045(7) Uani 1 1 d U . .
H68' H 0.6625 0.4817 0.6590 0.054 Uiso 1 1 calc R . .
C69' C 0.597(2) 0.4694(10) 0.7628(14) 0.037(7) Uani 1 1 d U . .
H69' H 0.6640 0.4808 0.7985 0.044 Uiso 1 1 calc R . .
C70' C 0.5014(13) 0.4484(7) 0.7806(8) 0.056(8) Uani 1 1 d U . .
H70' H 0.4845 0.4441 0.8324 0.067 Uiso 1 1 calc R . .
C71 C 0.3791(13) 0.6060(7) 0.5256(8) 0.055(8) Uani 1 1 d RU . .
C72 C 0.4066(13) 0.6605(7) 0.5056(8) 0.038(6) Uani 1 1 d RU . .
H72 H 0.3705 0.6909 0.5250 0.045 Uiso 1 1 calc R . .
C73 C 0.492(2) 0.6663(13) 0.4547(16) 0.060(8) Uani 1 1 d U . .
H73 H 0.5141 0.7012 0.4403 0.072 Uiso 1 1 calc R . .
C74 C 0.542(2) 0.6195(12) 0.4257(15) 0.058(8) Uani 1 1 d U . .
H74 H 0.6004 0.6233 0.3935 0.069 Uiso 1 1 calc R . .
C75 C 0.506(2) 0.5679(12) 0.4451(13) 0.044(7) Uani 1 1 d U . .
H75 H 0.5325 0.5371 0.4212 0.053 Uiso 1 1 calc R . .
C76 C 0.432(2) 0.5615(12) 0.4979(17) 0.063(9) Uani 1 1 d U . .
H76 H 0.4179 0.5265 0.5157 0.076 Uiso 1 1 calc R . .
C77 C 0.212(2) 0.5282(10) 0.5554(14) 0.037(7) Uani 1 1 d U . .
C78 C 0.159(2) 0.5379(12) 0.4764(14) 0.047(8) Uani 1 1 d U . .
H78 H 0.1621 0.5723 0.4541 0.057 Uiso 1 1 calc R . .
C79 C 0.107(3) 0.4951(13) 0.4394(19) 0.070(9) Uani 1 1 d U . .
H79 H 0.0668 0.4991 0.3919 0.084 Uiso 1 1 calc R . .
C80 C 0.115(3) 0.4428(13) 0.4762(18) 0.066(9) Uani 1 1 d U . .
H80 H 0.0826 0.4119 0.4514 0.079 Uiso 1 1 calc R . .
C81 C 0.169(2) 0.4379(11) 0.5443(15) 0.045(7) Uani 1 1 d U . .
H81 H 0.1738 0.4032 0.5663 0.054 Uiso 1 1 calc R . .
C82 C 0.215(2) 0.4801(10) 0.5821(15) 0.039(7) Uani 1 1 d U . .
H82 H 0.2506 0.4745 0.6304 0.047 Uiso 1 1 calc R . .
O1 O 0.240(2) 0.8428(11) 0.5726(15) 0.119(10) Uiso 1 1 d . . .
H1 H 0.2177 0.8109 0.5767 0.179 Uiso 1 1 calc R . .
C83 C 0.240(3) 0.8562(14) 0.4945(18) 0.077(10) Uani 1 1 d U . .
H83 H 0.1673 0.8442 0.4643 0.092 Uiso 1 1 calc R . .
C84 C 0.254(5) 0.915(2) 0.495(3) 0.17(2) Uani 1 1 d U . .
H84A H 0.1848 0.9320 0.5107 0.252 Uiso 1 1 calc R . .
H84B H 0.2655 0.9274 0.4458 0.252 Uiso 1 1 calc R . .
H84C H 0.3225 0.9248 0.5289 0.252 Uiso 1 1 calc R . .
C85 C 0.346(3) 0.8329(14) 0.4696(19) 0.088(11) Uani 1 1 d U . .
H85A H 0.3383 0.7935 0.4674 0.132 Uiso 1 1 calc R . .
H85B H 0.4133 0.8427 0.5039 0.132 Uiso 1 1 calc R . .
H85C H 0.3559 0.8469 0.4211 0.132 Uiso 1 1 calc R . .
C86 C 0.489(6) 0.909(3) 0.696(3) 0.32(5) Uani 1 1 d DU . .
H86A H 0.4893 0.9447 0.7208 0.383 Uiso 1 1 calc R . .
H86B H 0.4074 0.8976 0.6831 0.383 Uiso 1 1 calc R . .
Cl3 Cl 0.567(4) 0.861(2) 0.753(3) 0.51(3) Uiso 1 1 d D . .
Cl4 Cl 0.566(3) 0.9119(11) 0.6181(17) 0.323(13) Uiso 1 1 d D . .

loop_
_atom_site_aniso_label
_atom_site_aniso_U_11
_atom_site_aniso_U_22
_atom_site_aniso_U_33
_atom_site_aniso_U_23
_atom_site_aniso_U_13
_atom_site_aniso_U_12
I1 0.0468(12) 0.0811(16) 0.0566(14) -0.0038(12) 0.0197(10) 0.0110(12)
Ru1 0.0335(13) 0.0642(18) 0.0388(14) 0.0030(13) 0.0090(11) -0.0022(13)
Fe1 0.046(3) 0.085(4) 0.039(3) 0.005(2) 0.000(2) 0.000(2)
Fe2 0.030(2) 0.092(4) 0.069(3) 0.030(3) 0.014(2) 0.009(2)
Cl1 0.031(4) 0.108(6) 0.032(4) 0.000(5) 0.006(3) 0.005(4)
P1 0.032(4) 0.069(6) 0.038(4) 0.012(4) 0.007(3) 0.011(4)
P2 0.031(4) 0.064(6) 0.035(4) 0.009(4) 0.007(3) -0.004(4)
N1 0.080(19) 0.08(2) 0.029(15) -0.004(15) -0.002(14) 0.008(16)
N2 0.045(15) 0.10(2) 0.039(16) 0.003(15) 0.034(13) -0.002(14)
C1 0.031(10) 0.056(11) 0.042(10) -0.013(8) 0.010(8) -0.020(8)
C2 0.040(10) 0.051(11) 0.047(10) 0.014(9) 0.007(8) -0.003(9)
C3 0.045(10) 0.052(11) 0.025(10) 0.009(8) 0.001(8) -0.002(8)
C4 0.029(9) 0.036(10) 0.014(9) 0.000(8) -0.019(7) 0.000(8)
C5 0.070(12) 0.070(13) 0.080(13) 0.001(9) 0.002(9) 0.008(9)
C1' 0.068(11) 0.064(12) 0.039(11) 0.002(9) 0.006(9) -0.010(9)
C2' 0.078(13) 0.080(13) 0.082(13) 0.008(9) 0.007(9) 0.021(9)
C3' 0.060(12) 0.070(12) 0.063(12) 0.001(9) 0.008(9) -0.005(9)
C4' 0.086(14) 0.092(14) 0.091(14) -0.001(9) 0.020(9) -0.013(9)
C5' 0.082(13) 0.081(13) 0.068(13) 0.014(9) 0.021(9) -0.002(9)
C6 0.070(12) 0.076(12) 0.071(12) 0.010(9) 0.014(9) 0.007(9)
C7 0.070(12) 0.080(13) 0.065(12) -0.009(9) 0.010(9) 0.005(9)
C8 0.042(10) 0.057(11) 0.043(11) -0.003(9) 0.016(8) -0.001(8)
C9 0.045(10) 0.041(10) 0.043(10) 0.006(9) 0.002(8) 0.006(9)
C10 0.053(11) 0.075(12) 0.067(12) 0.000(9) 0.005(9) 0.005(9)
C11 0.054(11) 0.056(11) 0.042(10) -0.010(9) 0.009(8) 0.006(9)
C12 0.040(10) 0.051(11) 0.033(10) -0.002(8) 0.002(8) -0.011(8)
C13 0.042(10) 0.053(11) 0.051(11) 0.001(9) 0.016(8) 0.003(8)
C14 0.034(10) 0.042(11) 0.037(10) 0.003(9) -0.002(8) 0.004(8)
C15 0.042(10) 0.052(11) 0.052(10) -0.001(9) 0.015(8) 0.006(9)
C16 0.036(10) 0.052(11) 0.037(10) 0.007(8) 0.024(8) 0.003(8)
C17 0.031(9) 0.049(10) 0.033(10) 0.004(8) 0.015(8) 0.006(8)
C18 0.054(11) 0.065(12) 0.064(12) -0.008(9) 0.005(9) -0.001(9)
C19 0.060(12) 0.067(12) 0.063(12) 0.003(9) 0.013(9) -0.006(9)
C20 0.037(10) 0.039(10) 0.025(9) 0.010(8) 0.005(8) -0.003(8)
C21 0.047(10) 0.062(11) 0.039(10) -0.007(9) 0.007(8) -0.003(9)
C22 0.048(10) 0.053(11) 0.029(10) 0.003(8) 0.002(8) 0.005(9)
C23 0.036(10) 0.047(11) 0.030(10) 0.011(8) -0.009(8) 0.003(8)
C24 0.066(12) 0.073(12) 0.069(12) 0.003(9) 0.012(9) -0.001(9)
C25 0.015(6) 0.035(7) 0.031(6) 0.006(6) -0.008(5) 0.000(5)
C26 0.055(11) 0.066(12) 0.062(11) 0.012(9) 0.016(9) -0.007(9)
C27 0.048(11) 0.057(12) 0.068(12) 0.006(9) 0.010(9) 0.002(9)
C28 0.044(10) 0.043(11) 0.053(11) 0.010(8) 0.007(8) -0.006(8)
C29 0.060(11) 0.055(11) 0.049(11) -0.011(9) 0.012(9) 0.005(9)
C25' 0.090(15) 0.097(15) 0.108(15) 0.000(10) 0.014(10) 0.002(9)
C26' 0.070(12) 0.072(12) 0.067(12) -0.005(9) 0.017(9) -0.002(9)
C27' 0.056(11) 0.056(12) 0.064(12) 0.001(9) -0.008(9) -0.004(9)
C28' 0.065(13) 0.084(13) 0.079(13) 0.003(9) 0.011(9) -0.005(9)
C29' 0.098(15) 0.095(15) 0.095(15) 0.000(9) 0.022(10) -0.007(9)
C30 0.020(9) 0.044(10) 0.034(10) -0.002(8) 0.002(8) 0.000(8)
C31 0.031(9) 0.036(10) 0.044(10) -0.007(8) 0.002(8) -0.001(8)
C32 0.049(10) 0.051(11) 0.044(10) 0.006(9) 0.011(8) -0.007(9)
C33 0.052(11) 0.064(12) 0.057(11) 0.012(9) 0.019(9) -0.008(9)
C34 0.032(9) 0.049(11) 0.040(10) -0.002(8) 0.008(8) 0.000(8)
C35 0.036(10) 0.039(11) 0.042(10) 0.010(8) 0.009(8) 0.001(8)
C36 0.043(10) 0.045(11) 0.041(10) 0.012(8) 0.017(8) -0.003(8)
C37 0.055(11) 0.065(12) 0.057(12) -0.001(9) -0.003(9) 0.004(9)
C38 0.060(11) 0.067(12) 0.056(12) 0.002(9) 0.007(9) 0.003(9)
C39 0.074(12) 0.068(12) 0.068(12) -0.001(9) 0.018(9) 0.007(9)
C40 0.071(12) 0.075(13) 0.082(13) 0.001(9) 0.018(9) 0.001(9)
C41 0.061(12) 0.065(12) 0.067(12) -0.009(9) 0.019(9) 0.004(9)
I2 0.0426(11) 0.0588(13) 0.0417(11) 0.0024(11) 0.0086(9) -0.0037(10)
Ru2 0.0335(13) 0.0558(16) 0.0374(14) 0.0037(13) 0.0084(11) 0.0015(12)
Fe3 0.041(2) 0.057(3) 0.052(3) 0.018(2) 0.013(2) 0.005(2)
Fe4 0.033(2) 0.047(3) 0.062(3) -0.001(2) 0.009(2) 0.000(2)
Cl2 0.041(4) 0.075(5) 0.031(4) 0.008(4) 0.014(3) 0.010(4)
P3 0.042(4) 0.058(6) 0.031(4) 0.010(4) 0.012(3) 0.004(4)
P4 0.031(4) 0.046(5) 0.052(5) -0.005(4) 0.008(4) 0.000(4)
N3 0.037(13) 0.029(14) 0.067(18) -0.006(12) -0.015(12) -0.008(11)
N4 0.049(14) 0.029(13) 0.048(15) 0.006(12) 0.028(12) 0.000(11)
C42 0.043(10) 0.028(10) 0.027(9) 0.007(8) -0.008(8) 0.013(8)
C43 0.055(11) 0.052(11) 0.054(11) 0.011(9) 0.014(9) -0.001(9)
C44 0.055(11) 0.060(11) 0.046(10) 0.003(9) 0.005(8) 0.000(9)
C45 0.034(9) 0.045(10) 0.029(10) 0.004(8) 0.022(8) -0.004(8)
C46 0.052(10) 0.038(10) 0.041(10) 0.001(9) 0.005(8) 0.007(9)
C42' 0.048(10) 0.052(11) 0.044(11) 0.013(9) 0.012(8) -0.005(8)
C43' 0.050(11) 0.056(11) 0.051(11) 0.015(9) 0.010(9) 0.002(9)
C44' 0.065(12) 0.071(12) 0.069(12) 0.006(9) 0.005(9) 0.003(9)
C45' 0.056(11) 0.052(11) 0.052(11) 0.009(9) 0.002(9) 0.003(9)
C46' 0.050(10) 0.050(11) 0.040(10) 0.017(8) 0.006(8) -0.002(8)
C47 0.041(10) 0.037(10) 0.038(10) 0.003(9) -0.008(8) 0.007(8)
C48 0.065(12) 0.072(12) 0.064(12) 0.002(9) -0.003(9) 0.002(9)
C49 0.055(11) 0.062(12) 0.054(11) 0.003(9) 0.004(9) 0.004(9)
C50 0.038(10) 0.052(11) 0.043(10) 0.003(8) 0.006(8) -0.001(8)
C51 0.068(12) 0.075(12) 0.066(12) 0.002(9) 0.012(9) -0.003(9)
C52 0.052(11) 0.070(11) 0.045(11) 0.004(9) 0.012(8) 0.002(9)
C53 0.053(11) 0.063(11) 0.045(11) -0.006(9) 0.006(9) 0.004(9)
C54 0.046(10) 0.061(11) 0.048(11) 0.002(9) 0.012(8) 0.000(9)
C55 0.044(10) 0.042(11) 0.023(10) 0.010(8) 0.010(8) -0.001(8)
C56 0.011(8) 0.027(9) 0.019(9) -0.003(8) 0.006(7) 0.003(7)
C57 0.021(9) 0.040(10) 0.032(10) 0.010(8) -0.006(8) 0.003(8)
C58 0.050(11) 0.062(11) 0.050(11) 0.011(9) 0.003(9) 0.007(9)
C59 0.037(10) 0.038(10) 0.038(10) 0.004(8) -0.001(8) -0.006(8)
C60 0.043(10) 0.051(11) 0.048(11) -0.002(9) 0.010(8) -0.004(8)
C61 0.026(9) 0.026(9) 0.016(9) 0.007(8) 0.017(7) 0.003(8)
C62 0.032(9) 0.044(10) 0.038(10) -0.003(9) 0.018(8) -0.001(8)
C63 0.031(9) 0.032(10) 0.023(9) 0.015(8) -0.002(8) -0.014(8)
C64 0.042(10) 0.049(11) 0.034(10) 0.000(8) 0.002(8) -0.006(8)
C65 0.056(11) 0.062(12) 0.059(11) -0.005(9) 0.002(9) 0.000(9)
C66 0.015(6) 0.035(7) 0.031(6) 0.006(6) -0.008(5) 0.000(5)
C67 0.023(9) 0.027(10) 0.032(9) 0.008(8) -0.015(8) 0.015(8)
C68 0.017(8) 0.031(10) 0.015(9) -0.006(7) 0.009(7) 0.001(7)
C69 0.045(10) 0.044(11) 0.046(11) -0.002(8) 0.002(8) -0.010(8)
C70 0.050(10) 0.046(10) 0.042(10) -0.007(9) 0.009(8) 0.002(9)
C66' 0.046(10) 0.045(11) 0.052(11) 0.011(8) 0.013(8) -0.003(8)
C67' 0.049(11) 0.048(11) 0.053(11) 0.001(9) -0.005(9) 0.006(9)
C68' 0.037(10) 0.049(11) 0.050(11) -0.007(8) 0.012(8) 0.007(8)
C69' 0.029(9) 0.037(10) 0.041(10) 0.008(8) -0.013(8) 0.006(8)
C70' 0.054(11) 0.057(11) 0.058(11) 0.009(9) 0.016(9) 0.002(9)
C71 0.048(11) 0.066(12) 0.058(11) -0.011(9) 0.029(9) -0.003(9)
C72 0.038(10) 0.042(10) 0.033(10) 0.000(8) 0.006(8) 0.006(8)
C73 0.053(11) 0.065(12) 0.061(11) -0.004(9) 0.003(9) -0.005(9)
C74 0.050(11) 0.071(12) 0.050(11) -0.005(9) -0.003(8) 0.001(9)
C75 0.043(10) 0.050(11) 0.038(10) 0.000(9) -0.001(8) -0.001(8)
C76 0.054(11) 0.061(12) 0.073(12) 0.008(9) -0.003(9) 0.003(9)
C77 0.027(9) 0.038(10) 0.049(10) -0.009(8) 0.015(8) 0.001(8)
C78 0.048(10) 0.053(11) 0.043(11) 0.002(9) 0.014(8) 0.000(8)
C79 0.068(12) 0.070(12) 0.075(12) -0.007(9) 0.012(9) 0.019(9)
C80 0.059(12) 0.067(12) 0.073(12) -0.004(9) 0.011(9) -0.004(9)
C81 0.047(10) 0.041(11) 0.049(11) -0.003(9) 0.015(9) 0.001(8)
C82 0.026(9) 0.043(10) 0.048(10) -0.006(9) 0.003(8) -0.006(8)
C83 0.087(13) 0.080(13) 0.064(13) 0.006(9) 0.012(9) 0.005(9)
C84 0.17(2) 0.17(2) 0.17(2) -0.005(10) 0.018(10) 0.004(10)
C85 0.084(14) 0.092(14) 0.086(14) -0.005(9) 0.005(9) 0.007(9)
C86 0.32(5) 0.32(5) 0.32(5) 0.003(10) 0.038(11) 0.000(10)

loop_
_geom_bond_atom_site_label_1
_geom_bond_atom_site_label_2
_geom_bond_distance
_geom_bond_site_symmetry_2
_geom_bond_publ_flag
I1 Ru1 2.775(3) . ?
Ru1 C20 2.04(2) . ?
Ru1 P2 2.182(8) . ?
Ru1 P1 2.297(7) . ?
Ru1 Cl1 2.482(8) . ?
Fe1 C1 1.97(3) . ?
Fe1 C4' 2.04(2) . ?
Fe1 C5' 2.04(2) . ?
Fe1 C5 2.03(3) . ?
Fe1 C3' 2.06(2) . ?
Fe1 C1' 2.06(2) . ?
Fe1 C4 2.05(2) . ?
Fe1 C2' 2.07(2) . ?
Fe1 C3 2.07(2) . ?
Fe1 C2 2.13(3) . ?
Fe2 C29' 1.95(4) . ?
Fe2 C28' 2.02(3) . ?
Fe2 C27 2.03(3) . ?
Fe2 C26 2.04(3) . ?
Fe2 C25 2.05(2) . ?
Fe2 C29 2.05(3) . ?
Fe2 C28 2.06(3) . ?
Fe2 C25' 2.06(4) . ?
Fe2 C27' 2.07(3) . ?
Fe2 C26' 2.08(3) . ?
P1 C8 1.86(3) . ?
P1 C1 1.88(3) . ?
P1 C14 1.91(3) . ?
P2 C36 1.79(3) . ?
P2 C26 1.84(3) . ?
P2 C30 1.91(2) . ?
N1 C21 1.30(3) . ?
N1 C20 1.38(3) . ?
N1 C6 1.41(4) . ?
N2 C20 1.24(3) . ?
N2 C22 1.43(3) . ?
N2 C23 1.49(3) . ?
C1 C5 1.33(4) . ?
C1 C2 1.42(4) . ?
C2 C3 1.41(3) . ?
C2 C6 1.44(4) . ?
C3 C4 1.45(3) . ?
C4 C5 1.50(4) . ?
C1' C5' 1.456(16) . ?
C1' C2' 1.456(16) . ?
C2' C3' 1.456(16) . ?
C3' C4' 1.456(16) . ?
C4' C5' 1.456(16) . ?
C6 C7 1.56(4) . ?
C8 C13 1.38(3) . ?
C8 C9 1.47(3) . ?
C9 C10 1.32(3) . ?
C10 C11 1.48(4) . ?
C11 C12 1.33(3) . ?
C12 C13 1.34(3) . ?
C14 C19 1.18(4) . ?
C14 C15 1.48(3) . ?
C15 C16 1.36(3) . ?
C16 C17 1.29(3) . ?
C17 C18 1.38(4) . ?
C18 C19 1.45(4) . ?
C21 C22 1.24(3) . ?
C23 C25 1.52(3) . ?
C23 C24 1.54(4) . ?
C25 C29 1.39(3) . ?
C25 C26 1.51(3) . ?
C26 C27 1.46(4) . ?
C27 C28 1.47(4) . ?
C28 C29 1.41(3) . ?
C25' C29' 1.33(5) . ?
C25' C26' 1.46(5) . ?
C26' C27' 1.48(4) . ?
C27' C28' 1.31(4) . ?
C28' C29' 1.32(4) . ?
C30 C31 1.31(3) . ?
C30 C35 1.40(3) . ?
C31 C32 1.34(3) . ?
C32 C33 1.33(3) . ?
C33 C34 1.46(4) . ?
C34 C35 1.34(3) . ?
C36 C37 1.32(3) . ?
C36 C41 1.34(4) . ?
C37 C38 1.49(4) . ?
C38 C39 1.33(4) . ?
C39 C40 1.48(4) . ?
C40 C41 1.47(4) . ?
I2 Ru2 2.759(3) . ?
Ru2 C61 2.02(2) . ?
Ru2 P4 2.209(7) . ?
Ru2 P3 2.309(8) . ?
Ru2 Cl2 2.423(7) . ?
Ru2 C47 2.94(3) . ?
Fe3 C45' 1.98(3) . ?
Fe3 C46' 2.04(3) . ?
Fe3 C44 2.04(3) . ?
Fe3 C43' 2.05(3) . ?
Fe3 C42 2.05(2) . ?
Fe3 C46 2.06(3) . ?
Fe3 C43 2.06(3) . ?
Fe3 C42' 2.08(3) . ?
Fe3 C44' 2.08(3) . ?
Fe3 C45 2.11(2) . ?
Fe4 C69' 1.97(2) . ?
Fe4 C66' 2.01(3) . ?
Fe4 C70 2.02(3) . ?
Fe4 C70' 2.024(17) . ?
Fe4 C67 2.03(2) . ?
Fe4 C68 2.04(2) . ?
Fe4 C68' 2.07(2) . ?
Fe4 C67' 2.08(3) . ?
Fe4 C69 2.09(3) . ?
Fe4 C66 2.12(2) . ?
P3 C42 1.78(2) . ?
P3 C49 1.88(3) . ?
P3 C55 1.92(2) . ?
P4 C71 1.855(16) . ?
P4 C77 1.88(3) . ?
P4 C67 1.89(2) . ?
N3 C62 1.32(3) . ?
N3 C61 1.39(3) . ?
N3 C47 1.61(3) . ?
N4 C61 1.27(3) . ?
N4 C63 1.37(3) . ?
N4 C64 1.43(3) . ?
C42 C43 1.42(3) . ?
C42 C46 1.47(3) . ?
C43 C44 1.47(4) . ?
C43 C47 1.47(4) . ?
C44 C45 1.43(3) . ?
C45 C46 1.42(3) . ?
C42' C43' 1.35(4) . ?
C42' C46' 1.53(4) . ?
C43' C44' 1.50(4) . ?
C44' C45' 1.45(4) . ?
C45' C46' 1.41(4) . ?
C47 C48 1.48(4) . ?
C49 C50 1.29(3) . ?
C49 C54 1.38(4) . ?
C50 C51 1.44(4) . ?
C51 C52 1.47(4) . ?
C52 C53 1.32(4) . ?
C53 C54 1.46(4) . ?
C55 C56 1.38(3) . ?
C55 C60 1.50(4) . ?
C56 C57 1.44(3) . ?
C57 C58 1.40(3) . ?
C58 C59 1.40(3) . ?
C59 C60 1.20(3) . ?
C62 C63 1.25(3) . ?
C64 C66 1.41(3) . ?
C64 C65 1.62(3) . ?
C66 C67 1.40(3) . ?
C66 C70 1.47(3) . ?
C67 C68 1.32(3) . ?
C68 C69 1.37(3) . ?
C69 C70 1.40(3) . ?
C66' C70' 1.30(3) . ?
C66' C67' 1.54(4) . ?
C67' C68' 1.43(3) . ?
C68' C69' 1.40(3) . ?
C69' C70' 1.30(3) . ?
C71 C76 1.39(3) . ?
C71 C72 1.4473 . ?
C72 C73 1.44(3) . ?
C73 C74 1.43(4) . ?
C74 C75 1.41(4) . ?
C75 C76 1.37(4) . ?
C77 C82 1.29(3) . ?
C77 C78 1.54(3) . ?
C78 C79 1.36(4) . ?
C79 C80 1.46(4) . ?
C80 C81 1.34(4) . ?
C81 C82 1.34(3) . ?
O1 C83 1.48(4) . ?
C83 C84 1.47(5) . ?
C83 C85 1.47(4) . ?
C86 Cl3 1.77(2) . ?
C86 Cl4 1.77(2) . ?
